data_2013790
loop_
_publ_author_name
'Matkovi\'c-\<Calogovi\'c, Dubravka'
'Mrvo\<s-Sermek, Draginja'
'Popovi\'c, Zora'
'Soldin, \<Zeljka'

_publ_section_title
;A new complex of HgBr~2~ and pyrimidine-2-thione:
 (pyrimidine-2-thionato-\k<i>S</i>)(pyrimidinium-2-thionato-\k<i>S</i>)mercury(II)
 tetrabromomercury(II)
;
_journal_issue 2
_journal_name_full 'Acta Crystallographica Section C'
_journal_page_first m44
_journal_page_last m46
_journal_paper_doi 10.1107/S0108270103028014
_journal_volume 60
_journal_year 2004
_chemical_formula_iupac '[Hg (C4 H4 N2 S) (C4 H3 N2 S)]2 [Hg Br4]'
_chemical_formula_moiety '2C8 H7 Hg N4 S2 + , Br4 Hg 2-'
_chemical_formula_sum 'C16 H14 Br4 Hg3 N8 S4'
_chemical_formula_weight 1368.00
_chemical_name_systematic
;
(pyrimidine-2-thionato-\kS)(pyrimidinium-2-thionato-\kS)mercury(II)
tetrabromomercury(II)
;
_space_group_IT_number 70
_symmetry_cell_setting orthorhombic
_symmetry_space_group_name_Hall '-F 2uv 2vw'
_symmetry_space_group_name_H-M 'F d d d :2'
_atom_sites_solution_hydrogens geom
_atom_sites_solution_primary direct
_atom_sites_solution_secondary difmap
_audit_creation_method SHELXL97
_cell_angle_alpha 90
_cell_angle_beta 90
_cell_angle_gamma 90
_cell_formula_units_Z 8
_cell_length_a 9.0573(7)
_cell_length_b 17.1999(13)
_cell_length_c 37.754(9)
_cell_measurement_reflns_used 65
_cell_measurement_temperature 293(2)
_cell_measurement_theta_max 17.6
_cell_measurement_theta_min 10.2
_cell_volume 5881.5(15)
_computing_cell_refinement 'X-RED (Stoe & Cie, 1995)'
_computing_data_collection 'STADI4 (Stoe & Cie, 1995)'
_computing_data_reduction X-RED
_computing_molecular_graphics 'PLATON98 (Spek, 1990)'
_computing_publication_material SHELXL97
_computing_structure_refinement 'SHELXL97 (Sheldrick, 1997)'
_computing_structure_solution 'SHELXS97 (Sheldrick, 1990)'
_diffrn_ambient_temperature 293(2)
_diffrn_measured_fraction_theta_full 0.988
_diffrn_measured_fraction_theta_max 0.988
_diffrn_measurement_device_type 'Philips PW1100 updated by Stoe'
_diffrn_measurement_method \q/2\q
_diffrn_radiation_monochromator graphite
_diffrn_radiation_source 'fine-focus sealed tube'
_diffrn_radiation_type MoK\a
_diffrn_radiation_wavelength 0.71073
_diffrn_reflns_av_R_equivalents 0.078
_diffrn_reflns_av_sigmaI/netI 0.066
_diffrn_reflns_limit_h_max 12
_diffrn_reflns_limit_h_min -3
_diffrn_reflns_limit_k_max 24
_diffrn_reflns_limit_k_min -2
_diffrn_reflns_limit_l_max 52
_diffrn_reflns_limit_l_min -1
_diffrn_reflns_number 3401
_diffrn_reflns_theta_full 29.91
_diffrn_reflns_theta_max 29.91
_diffrn_reflns_theta_min 3.71
_diffrn_standards_decay_% 6.1
_diffrn_standards_interval_time 90
_diffrn_standards_number 5
_exptl_absorpt_coefficient_mu 21.366
_exptl_absorpt_correction_T_max 0.328
_exptl_absorpt_correction_T_min 0.022
_exptl_absorpt_correction_type integration
_exptl_absorpt_process_details '(X-RED; Stoe & Cie, 1995)'
_exptl_crystal_colour yellow
_exptl_crystal_density_diffrn 3.090
_exptl_crystal_density_meas ?
_exptl_crystal_density_method 'not measured'
_exptl_crystal_description Plate
_exptl_crystal_F_000 4880
_exptl_crystal_size_max 0.488
_exptl_crystal_size_mid 0.400
_exptl_crystal_size_min 0.052
_refine_diff_density_max 2.39
_refine_diff_density_min -3.63
_refine_ls_extinction_method none
_refine_ls_goodness_of_fit_ref 1.033
_refine_ls_hydrogen_treatment constr
_refine_ls_matrix_type full
_refine_ls_number_parameters 81
_refine_ls_number_reflns 2115
_refine_ls_number_restraints 0
_refine_ls_restrained_S_all 1.033
_refine_ls_R_factor_all 0.101
_refine_ls_R_factor_gt 0.054
_refine_ls_shift/su_max 0.000
_refine_ls_shift/su_mean 0.000
_refine_ls_structure_factor_coef Fsqd
_refine_ls_weighting_details 'calc w = 1/[\s^2^(Fo^2^)+(0.0814P)^2^+0.022P] where P=(Fo^2^+2Fc^2^)/3'
_refine_ls_weighting_scheme calc
_refine_ls_wR_factor_gt 0.126
_refine_ls_wR_factor_ref 0.145
_reflns_number_gt 1288
_reflns_number_total 2115
_reflns_threshold_expression I>2\s(I)
_cod_data_source_file gd1289.cif
_cod_data_source_block I
_cod_depositor_comments
;
The following automatic conversions were performed:
'_symmetry_cell_setting' value 'Orthorhombic' changed to 'orthorhombic'
according to '/home/saulius/struct/CIF-dictionaries/cif_core.dic'
dictionary named 'cif_core.dic' version 2.4.1 from 2010-06-29.

Automatic conversion script
Id: cif_fix_enum 1527 2010-12-29 10:47:43Z saulius 

The following automatic conversions were performed:

'_symmetry_cell_setting' value 'Orthorhombic' changed to
'orthorhombic' according to
/home/saulius/struct/CIF-dictionaries/cif_core.dic dictionary named
'cif_core.dic' version 2.4.1 from 2010-06-29.

Automatic conversion script
Id: cif_fix_values 1715 2011-07-08 13:25:40Z adriana 

The following automatic conversions were performed:

'_exptl_crystal_density_meas' value 'none' was changed to '?' - the
value is perceived as not measured.

Automatic conversion script
Id: cif_fix_values 3008 2015-01-20 13:52:24Z robertas 
;
_cod_original_sg_symbol_H-M 'F d d d'
_cod_database_code 2013790

loop_
_symmetry_equiv_pos_as_xyz
'x, y, z'
'x, -y+1/4, -z+1/4'
'-x+1/4, y, -z+1/4'
'-x+1/4, -y+1/4, z'
'x, y+1/2, z+1/2'
'x, -y+3/4, -z+3/4'
'-x+1/4, y+1/2, -z+3/4'
'-x+1/4, -y+3/4, z+1/2'
'x+1/2, y, z+1/2'
'x+1/2, -y+1/4, -z+3/4'
'-x+3/4, y, -z+3/4'
'-x+3/4, -y+1/4, z+1/2'
'x+1/2, y+1/2, z'
'x+1/2, -y+3/4, -z+1/4'
'-x+3/4, y+1/2, -z+1/4'
'-x+3/4, -y+3/4, z'
'-x, -y, -z'
'-x, y-1/4, z-1/4'
'x-1/4, -y, z-1/4'
'x-1/4, y-1/4, -z'
'-x, -y+1/2, -z+1/2'
'-x, y+1/4, z+1/4'
'x-1/4, -y+1/2, z+1/4'
'x-1/4, y+1/4, -z+1/2'
'-x+1/2, -y, -z+1/2'
'-x+1/2, y-1/4, z+1/4'
'x+1/4, -y, z+1/4'
'x+1/4, y-1/4, -z+1/2'
'-x+1/2, -y+1/2, -z'
'-x+1/2, y+1/4, z-1/4'
'x+1/4, -y+1/2, z-1/4'
'x+1/4, y+1/4, -z'

loop_
_atom_site_label
_atom_site_fract_x
_atom_site_fract_y
_atom_site_fract_z
_atom_site_U_iso_or_equiv
_atom_site_adp_type
_atom_site_calc_flag
_atom_site_refinement_flags
_atom_site_occupancy
_atom_site_disorder_assembly
_atom_site_disorder_group
_atom_site_type_symbol
Hg2 0.1250 0.1250 0.1250 0.0451(2) Uani d S 1 . . Hg
Hg1 0.1250 0.1250 0.011593(15) 0.0579(2) Uani d S 1 . . Hg
Br -0.03274(11) 0.03698(6) 0.08365(3) 0.0518(3) Uani d . 1 . . Br
S 0.2248(3) -0.00143(18) 0.00846(7) 0.0574(7) Uani d . 1 . . S
C1 0.3261(10) 0.0145(5) -0.0290(3) 0.044(2) Uani d . 1 . . C
N1 0.3286(10) 0.0854(4) -0.0433(3) 0.053(2) Uani d . 1 . . N
C2 0.4080(13) 0.0962(7) -0.0729(3) 0.058(3) Uani d . 1 . . C
H2 0.4080 0.1448 -0.0837 0.070 Uiso calc R 1 . . H
C3 0.4887(13) 0.0373(7) -0.0876(3) 0.060(3) Uani d . 1 . . C
H3 0.5481 0.0460 -0.1073 0.072 Uiso calc R 1 . . H
C4 0.4800(11) -0.0346(7) -0.0725(3) 0.060(3) Uani d . 1 . . C
H4 0.5313 -0.0760 -0.0826 0.072 Uiso calc R 1 . . H
N2 0.3973(10) -0.0465(5) -0.0431(3) 0.057(2) Uani d . 1 . . N
H 0.3907 -0.0918 -0.0337 0.069 Uiso calc PR 0.50 . . H

loop_
_atom_site_aniso_label
_atom_site_aniso_U_11
_atom_site_aniso_U_22
_atom_site_aniso_U_33
_atom_site_aniso_U_12
_atom_site_aniso_U_13
_atom_site_aniso_U_23
Hg2 0.0524(4) 0.0478(4) 0.0352(4) 0.000 0.000 0.000
Hg1 0.0678(4) 0.0663(4) 0.0395(3) 0.0121(3) 0.000 0.000
Br 0.0573(5) 0.0529(5) 0.0453(5) -0.0035(4) -0.0063(5) -0.0130(5)
S 0.0671(16) 0.0573(15) 0.0479(14) 0.0008(13) -0.0031(13) 0.0152(12)
C1 0.045(5) 0.040(4) 0.047(5) -0.006(4) -0.005(4) -0.004(4)
N1 0.069(5) 0.032(4) 0.058(5) -0.003(3) 0.006(4) -0.004(4)
C2 0.077(7) 0.044(5) 0.053(6) -0.013(5) 0.012(6) -0.007(5)
C3 0.062(6) 0.068(7) 0.050(6) 0.003(5) 0.011(5) -0.014(6)
C4 0.046(5) 0.059(6) 0.075(8) 0.010(5) -0.002(5) -0.027(6)
N2 0.065(5) 0.038(4) 0.068(6) 0.008(4) -0.012(5) -0.008(4)

loop_
_atom_type_symbol
_atom_type_description
_atom_type_scat_dispersion_real
_atom_type_scat_dispersion_imag
_atom_type_scat_source
Hg Hg -2.3894 9.2266 'International Tables Vol C Tables 4.2.6.8 and 6.1.1.4'
Br Br -0.2901 2.4595 'International Tables Vol C Tables 4.2.6.8 and 6.1.1.4'
C C 0.0033 0.0016 'International Tables Vol C Tables 4.2.6.8 and 6.1.1.4'
N N 0.0061 0.0033 'International Tables Vol C Tables 4.2.6.8 and 6.1.1.4'
S S 0.1246 0.1234 'International Tables Vol C Tables 4.2.6.8 and 6.1.1.4'
H H 0.0000 0.0000 'International Tables Vol C Tables 4.2.6.8 and 6.1.1.4'

loop_
_geom_angle_atom_site_label_1
_geom_angle_atom_site_label_2
_geom_angle_atom_site_label_3
_geom_angle_site_symmetry_1
_geom_angle_site_symmetry_3
_geom_angle
_geom_angle_publ_flag
S Hg1 S . 4 174.25(13) y
Br Hg2 Br . 2 113.39(5) y
Br Hg2 Br . 3 108.84(5) y
Br Hg2 Br 2 3 106.26(5) y
Br Hg2 Br . 4 106.26(5) ?
Br Hg2 Br 2 4 108.84(5) ?
Br Hg2 Br 3 4 113.39(5) ?
C1 S Hg1 . . 95.7(3) ?
N1 C1 N2 . . 123.3(10) ?
N1 C1 S . . 119.3(8) ?
N2 C1 S . . 117.4(8) ?
C1 N1 C2 . . 118.1(9) ?
N1 C2 C3 . . 121.4(11) ?
N1 C2 H2 . . 119.3 ?
C3 C2 H2 . . 119.3 ?
C4 C3 C2 . . 118.3(10) ?
C4 C3 H3 . . 120.9 ?
C2 C3 H3 . . 120.9 ?
N2 C4 C3 . . 120.6(10) ?
N2 C4 H4 . . 119.7 ?
C3 C4 H4 . . 119.7 ?
C1 N2 C4 . . 118.2(9) ?
C1 N2 H . . 120.9 ?
C4 N2 H . . 120.9 ?

loop_
_geom_bond_atom_site_label_1
_geom_bond_atom_site_label_2
_geom_bond_site_symmetry_2
_geom_bond_distance
_geom_bond_publ_flag
Hg1 S . 2.358(3) y
Hg1 S 4 2.358(3) ?
Hg2 Br . 2.6020(10) y
Hg2 Br 2 2.6020(10) ?
Hg2 Br 3 2.6020(10) ?
Hg2 Br 4 2.6020(10) ?
S C1 . 1.710(10) y
C1 N1 . 1.333(12) ?
C1 N2 . 1.340(13) ?
N1 C2 . 1.343(14) ?
C2 C3 . 1.366(16) ?
C2 H2 . 0.9300 ?
C3 C4 . 1.363(17) ?
C3 H3 . 0.9300 ?
C4 N2 . 1.356(16) ?
C4 H4 . 0.9300 ?
N2 H . 0.8600 ?

loop_
_geom_hbond_atom_site_label_D
_geom_hbond_atom_site_label_H
_geom_hbond_atom_site_label_A
_geom_hbond_site_symmetry_A
_geom_hbond_distance_DH
_geom_hbond_distance_HA
_geom_hbond_distance_DA
_geom_hbond_angle_DHA
N2 H N2 16_545 0.86 1.98 2.730(12) 145

loop_
_geom_torsion_atom_site_label_1
_geom_torsion_atom_site_label_2
_geom_torsion_atom_site_label_3
_geom_torsion_atom_site_label_4
_geom_torsion
Hg1 S C1 N1 3.6(8)
Hg1 S C1 N2 -175.1(7)
N2 C1 N1 C2 -0.8(16)
S C1 N1 C2 -179.4(8)
C1 N1 C2 C3 -2.4(17)
N1 C2 C3 C4 3.9(18)
C2 C3 C4 N2 -2.3(17)
N1 C1 N2 C4 2.3(15)
S C1 N2 C4 -179.0(8)
C3 C4 N2 C1 -0.7(15)
